data_7705600
loop_
_publ_author_name
'Parisi, Emmanuele'
'Capasso, Domenica'
'Capobianco, Amedeo'
'Peluso, Andrea'
'Di Gaetano, Sonia'
'Fusco, Sandra'
'Manfredi, Carla'
'Mozzillo, Rosaria'
'Pinto, Gabriella'
'Centore, Roberto'

_publ_section_title
;
 Tautomeric and conformational switching in a new versatile N-rich
 heterocyclic ligand.
;
_journal_issue 41
_journal_name_full 'Dalton transactions (Cambridge, England : 2003)'
_journal_page_first 14452
_journal_page_last 14462
_journal_paper_doi 10.1039/d0dt02572k
_journal_volume 49
_journal_year 2020
_chemical_formula_moiety '2(C8 H9 N7)2+, 2(Zn1 Cl4)2-'
_chemical_formula_sum 'C16 H18 Cl8 N14 Zn2'
_chemical_formula_weight 820.78
_chemical_name_systematic
'4-Methyl-7-(2-pyrazinyl)-2<i>H</i>-3<i>H</i>-7<i>H</i>[1,2,4]triazolo[3,2-<i>c</i>][1,2,4]-triazolium tetrachlorozincate'
_space_group_crystal_system orthorhombic
_space_group_IT_number 62
_space_group_name_Hall '-P 2ac 2n'
_space_group_name_H-M_alt 'P n m a'
_atom_sites_solution_hydrogens mixed
_atom_sites_solution_primary direct
_atom_sites_solution_secondary difmap
_audit_creation_method SHELXL-2016/6
_audit_update_record
;
2020-07-15 deposited with the CCDC.	2020-10-06 downloaded from the CCDC.
;
_cell_angle_alpha 90
_cell_angle_beta 90
_cell_angle_gamma 90
_cell_formula_units_Z 8
_cell_length_a 8.7870(17)
_cell_length_b 16.250(4)
_cell_length_c 41.341(7)
_cell_measurement_reflns_used 135
_cell_measurement_temperature 293(2)
_cell_measurement_theta_max 25.78
_cell_measurement_theta_min 3.12
_cell_volume 5903(2)
_computing_cell_refinement
;
Dirax/lsq (Duisenberg <i>et al.</i>, 2000)
;
_computing_data_collection '<i>Collect</i> (Nonius, 1999)'
_computing_data_reduction
;
EvalCCD (Duisenberg <i>et al.</i>, 2003)
;
_computing_molecular_graphics
;
Ortep-3 for Windows (Farrugia, 2012) and 
Mercury (Macrae <i>et al.</i>, 2006)
;
_computing_publication_material 'WinGX (Farrugia, 2012)'
_computing_structure_refinement 'SHELXL-2016/6 (Sheldrick, 2015)'
_computing_structure_solution
;
SIR97 (Altomare <i>et al.</i>, 1999)
;
_diffrn_ambient_temperature 293(2)
_diffrn_detector 'CCD plate'
_diffrn_detector_area_resol_mean 9
_diffrn_detector_type
;
Bruker-Nonius 95mm CCD camera on \k-goniostat
;
_diffrn_measured_fraction_theta_full 0.992
_diffrn_measured_fraction_theta_max 0.991
_diffrn_measurement_device 'four-circle diffractometer'
_diffrn_measurement_device_type 'Bruker-Nonius KappaCCD'
_diffrn_measurement_method
;
CCD rotation images, thick slices
;
_diffrn_radiation_monochromator graphite
_diffrn_radiation_probe x-ray
_diffrn_radiation_source 'normal-focus sealed tube'
_diffrn_radiation_type MoK\a
_diffrn_radiation_wavelength 0.71073
_diffrn_reflns_av_R_equivalents 0.0645
_diffrn_reflns_av_unetI/netI 0.0472
_diffrn_reflns_Laue_measured_fraction_full 0.992
_diffrn_reflns_Laue_measured_fraction_max 0.991
_diffrn_reflns_limit_h_max 11
_diffrn_reflns_limit_h_min -11
_diffrn_reflns_limit_k_max 20
_diffrn_reflns_limit_k_min -21
_diffrn_reflns_limit_l_max 53
_diffrn_reflns_limit_l_min -53
_diffrn_reflns_number 48632
_diffrn_reflns_point_group_measured_fraction_full 0.992
_diffrn_reflns_point_group_measured_fraction_max 0.991
_diffrn_reflns_theta_full 25.242
_diffrn_reflns_theta_max 27.544
_diffrn_reflns_theta_min 2.370
_exptl_absorpt_coefficient_mu 2.387
_exptl_absorpt_correction_T_max 0.727
_exptl_absorpt_correction_T_min 0.410
_exptl_absorpt_correction_type multi-scan
_exptl_absorpt_process_details
;
 <i>SADABS</i> (Bruker, 2001)
;
_exptl_crystal_colour 'pale yellow'
_exptl_crystal_density_diffrn 1.847
_exptl_crystal_description plate
_exptl_crystal_F_000 3264
_exptl_crystal_recrystallization_method 'Slow cooling to room temperature of a hot solution in water/HCl (37 %)l'
_exptl_crystal_size_max 0.400
_exptl_crystal_size_mid 0.300
_exptl_crystal_size_min 0.100
_refine_diff_density_max 1.131
_refine_diff_density_min -1.040
_refine_diff_density_rms 0.123
_refine_ls_extinction_method none
_refine_ls_goodness_of_fit_ref 1.161
_refine_ls_hydrogen_treatment constr
_refine_ls_matrix_type full
_refine_ls_number_parameters 420
_refine_ls_number_reflns 6987
_refine_ls_number_restraints 0
_refine_ls_restrained_S_all 1.161
_refine_ls_R_factor_all 0.0928
_refine_ls_R_factor_gt 0.0686
_refine_ls_shift/su_max 0.001
_refine_ls_shift/su_mean 0.000
_refine_ls_structure_factor_coef Fsqd
_refine_ls_weighting_details 'w=1/[\s^2^(Fo^2^)+(0.0456P)^2^+34.4475P] where P=(Fo^2^+2Fc^2^)/3'
_refine_ls_weighting_scheme calc
_refine_ls_wR_factor_gt 0.1662
_refine_ls_wR_factor_ref 0.1768
_reflns_Friedel_coverage 0.000
_reflns_number_gt 5297
_reflns_number_total 6987
_reflns_threshold_expression 'I > 2\s(I)'
_cod_data_source_file d0dt02572k2.cif
_cod_data_source_block shelx_CCDC3
_cod_depositor_comments 'Adding full bibliography for 7705597--7705603.cif.'
_cod_database_code 7705600
_shelx_shelxl_version_number 2016/6
_shelx_space_group_comment
;
The symmetry employed for this shelxl refinement is uniquely defined
by the following loop, which should always be used as a source of
symmetry information in preference to the above space-group names.
They are only intended as comments.
;
_shelx_estimated_absorpt_t_min 0.449
_shelx_estimated_absorpt_t_max 0.796

loop_
_space_group_symop_operation_xyz
'x, y, z'
'-x+1/2, -y, z+1/2'
'x+1/2, -y+1/2, -z+1/2'
'-x, y+1/2, -z'
'-x, -y, -z'
'x-1/2, y, -z-1/2'
'-x-1/2, y-1/2, z-1/2'
'x, -y-1/2, z'

loop_
_atom_site_label
_atom_site_type_symbol
_atom_site_fract_x
_atom_site_fract_y
_atom_site_fract_z
_atom_site_U_iso_or_equiv
_atom_site_adp_type
_atom_site_occupancy
_atom_site_site_symmetry_order
_atom_site_calc_flag
_atom_site_refinement_flags_posn
_atom_site_refinement_flags_adp
_atom_site_refinement_flags_occupancy
_atom_site_disorder_assembly
_atom_site_disorder_group
C1A C 0.1106(7) -0.0454(4) 0.18335(13) 0.0345(12) Uani 1 1 d . . . . .
C2A C 0.0115(8) -0.0901(4) 0.16381(15) 0.0432(15) Uani 1 1 d . . . . .
H2A H 0.024957 -0.093268 0.141532 0.052 Uiso 1 1 calc R U . . .
C3A C -0.1218(8) -0.1288(4) 0.21017(18) 0.0518(17) Uani 1 1 d . . . . .
H3A H -0.202582 -0.156568 0.219770 0.062 Uiso 1 1 calc R U . . .
C4A C -0.0190(7) -0.0876(4) 0.22795(17) 0.0461(15) Uani 1 1 d . . . . .
H4A H -0.029127 -0.088894 0.250332 0.055 Uiso 1 1 calc R U . . .
C5A C 0.2303(6) 0.0032(3) 0.16843(14) 0.0338(12) Uani 1 1 d . . . . .
C6A C 0.4270(7) 0.0836(4) 0.16316(14) 0.0351(13) Uani 1 1 d . . . . .
C7A C 0.5232(7) 0.0968(4) 0.21144(15) 0.0381(13) Uani 1 1 d . . . . .
C8A C 0.6212(9) 0.1262(5) 0.23678(18) 0.062(2) Uani 1 1 d . . . . .
H8A1 H 0.562098 0.136546 0.255879 0.092 Uiso 1 1 calc R U . . .
H8A2 H 0.669658 0.176220 0.229954 0.092 Uiso 1 1 calc R U . . .
H8A3 H 0.697299 0.085481 0.241413 0.092 Uiso 1 1 calc R U . . .
C1B C 0.5934(7) -0.0480(4) 0.06758(14) 0.0364(13) Uani 1 1 d . . . . .
C2B C 0.5014(8) -0.093000 0.08854(15) 0.0435(15) Uani 1 1 d . . . . .
H2B H 0.522745 -0.096523 0.110527 0.052 Uiso 1 1 calc R U . . .
C3B C 0.3537(8) -0.1316(5) 0.04425(19) 0.0545(18) Uani 1 1 d . . . . .
H3B H 0.269959 -0.159250 0.035831 0.065 Uiso 1 1 calc R U . . .
C4B C 0.4520(7) -0.0906(4) 0.02485(18) 0.0479(16) Uani 1 1 d . . . . .
H4B H 0.435993 -0.092684 0.002624 0.057 Uiso 1 1 calc R U . . .
C5B C 0.7162(7) 0.0020(4) 0.08060(14) 0.0366(13) Uani 1 1 d . . . . .
C6B C 0.9142(7) 0.0816(4) 0.08347(14) 0.0377(13) Uani 1 1 d . . . . .
C7B C 0.9994(8) 0.0952(4) 0.03442(16) 0.0449(15) Uani 1 1 d . . . . .
C8B C 1.0948(10) 0.1250(5) 0.00860(19) 0.067(2) Uani 1 1 d . . . . .
H8B1 H 1.050666 0.110217 -0.011832 0.101 Uiso 1 1 calc R U . . .
H8B2 H 1.194095 0.100851 0.010418 0.101 Uiso 1 1 calc R U . . .
H8B3 H 1.103025 0.183802 0.010020 0.101 Uiso 1 1 calc R U . . .
N1A N 0.2373(6) 0.0188(4) 0.13780(12) 0.0432(13) Uani 1 1 d . . . . .
N2A N 0.3646(6) 0.0699(4) 0.13461(13) 0.0481(14) Uani 1 1 d . . . . .
H2A1 H 0.397382 0.089708 0.116620 0.058 Uiso 1 1 calc R U . . .
N3A N 0.5438(6) 0.1175(3) 0.17841(12) 0.0402(12) Uani 1 1 d . . . . .
H3NA H 0.637723 0.142741 0.173292 0.048 Uiso 1 1 d R U . . .
N4A N 0.4029(5) 0.0505(3) 0.21566(11) 0.0339(11) Uani 1 1 d . . . . .
N5A N 0.3446(5) 0.0428(3) 0.18500(11) 0.0331(10) Uani 1 1 d . . . . .
N6A N 0.0972(6) -0.0449(3) 0.21546(12) 0.0386(11) Uani 1 1 d . . . . .
N7A N -0.1032(7) -0.1282(4) 0.17850(14) 0.0518(15) Uani 1 1 d . . . . .
H7A H -0.168676 -0.153702 0.166748 0.062 Uiso 1 1 calc R U . . .
N1B N 0.7319(6) 0.0169(4) 0.11134(12) 0.0467(13) Uani 1 1 d . . . . .
N2B N 0.8595(7) 0.0674(4) 0.11279(13) 0.0523(15) Uani 1 1 d . . . . .
H2B1 H 0.897657 0.086836 0.130362 0.063 Uiso 1 1 calc R U . . .
N3B N 1.0275(6) 0.1159(3) 0.06712(13) 0.0459(13) Uani 1 1 d . . . . .
H3NB H 1.111665 0.140293 0.074935 0.055 Uiso 1 1 d R U . . .
N4B N 0.8766(6) 0.0501(3) 0.03139(11) 0.0370(11) Uani 1 1 d . . . . .
N5B N 0.8256(6) 0.0422(3) 0.06274(11) 0.0360(11) Uani 1 1 d . . . . .
N6B N 0.5697(6) -0.0477(3) 0.03573(12) 0.0379(11) Uani 1 1 d . . . . .
N7B N 0.3818(7) -0.1307(4) 0.07562(14) 0.0519(14) Uani 1 1 d . . . . .
H7B H 0.319545 -0.155736 0.088312 0.062 Uiso 1 1 calc R U . . .
Zn1 Zn 0.3871(3) -0.250000 0.17979(5) 0.0299(4) Uani 0.885(8) 2 d S T P A 1
Cl1 Cl 0.2189(4) -0.250000 0.22160(9) 0.0464(8) Uani 0.885(8) 2 d S T P A 1
Cl2 Cl 0.2531(4) -0.250000 0.13127(7) 0.0422(7) Uani 0.885(8) 2 d S T P A 1
Cl3 Cl 0.5200(3) -0.13001(15) 0.18053(7) 0.0416(5) Uani 0.885(8) 1 d . . P A 1
Zn1B Zn 0.4315(18) -0.250000 0.1794(5) 0.0299(4) Uani 0.115(8) 2 d S T P A 2
Cl1B Cl 0.201(4) -0.250000 0.2088(7) 0.0464(8) Uani 0.115(8) 2 d S T P A 2
Cl2B Cl 0.328(3) -0.250000 0.1273(6) 0.0422(7) Uani 0.115(8) 2 d S T P A 2
Cl3B Cl 0.569(2) -0.1359(14) 0.1836(6) 0.0416(5) Uani 0.115(8) 1 d . . P A 2
Zn2 Zn 0.0647(2) 0.250000 0.17089(4) 0.0312(3) Uani 0.919(5) 2 d S T P B 3
Cl4 Cl 0.2767(3) 0.250000 0.20079(8) 0.0386(6) Uani 0.919(5) 2 d S T P B 3
Cl5 Cl 0.1315(4) 0.250000 0.11782(6) 0.0469(7) Uani 0.919(5) 2 d S T P B 3
Cl6 Cl -0.0798(3) 0.13557(12) 0.18085(5) 0.0373(4) Uani 0.919(5) 1 d . . P B 3
Zn2B Zn 0.113(2) 0.250000 0.1712(6) 0.0312(3) Uani 0.081(5) 2 d S T P B 4
Cl4B Cl 0.245(3) 0.250000 0.2158(9) 0.0386(6) Uani 0.081(5) 2 d S T P B 4
Cl5B Cl 0.235(4) 0.250000 0.1205(7) 0.0469(7) Uani 0.081(5) 2 d S T P B 4
Cl6B Cl -0.027(3) 0.1327(16) 0.1739(6) 0.0373(4) Uani 0.081(5) 1 d . . P B 4
Zn3 Zn 0.5491(3) 0.250000 0.07026(4) 0.0313(4) Uani 0.894(9) 2 d S T P C 5
Cl7 Cl 0.6371(5) 0.250000 0.12260(7) 0.0461(8) Uani 0.894(9) 2 d S T P C 5
Cl8 Cl 0.7377(4) 0.250000 0.03243(10) 0.0466(8) Uani 0.894(9) 2 d S T P C 5
Cl9 Cl 0.4061(4) 0.13339(12) 0.06406(6) 0.0348(5) Uani 0.894(9) 1 d . . P C 5
Zn3B Zn 0.599(2) 0.250000 0.0718(4) 0.0313(4) Uani 0.106(9) 2 d S T P C 6
Cl7B Cl 0.710(4) 0.250000 0.1195(7) 0.0461(8) Uani 0.106(9) 2 d S T P C 6
Cl8B Cl 0.777(3) 0.250000 0.0456(8) 0.0466(8) Uani 0.106(9) 2 d S T P C 6
Cl9B Cl 0.459(3) 0.1309(12) 0.0698(5) 0.0348(5) Uani 0.106(9) 1 d . . P C 6
Zn4 Zn 0.87026(19) -0.250000 0.07947(4) 0.0306(3) Uani 0.902(5) 2 d S T P D 7
Cl10 Cl 0.7477(3) -0.250000 0.12856(6) 0.0407(6) Uani 0.902(5) 2 d S T P D 7
Cl11 Cl 0.6818(3) -0.250000 0.04360(7) 0.0365(6) Uani 0.902(5) 2 d S T P D 7
Cl12 Cl 1.0088(2) -0.13200(11) 0.07751(5) 0.0377(5) Uani 0.902(5) 1 d . . P D 7
Zn4B Zn 0.9175(18) -0.250000 0.0746(4) 0.0306(3) Uani 0.098(5) 2 d S T P D 8
Cl13 Cl 0.840(3) -0.250000 0.1294(5) 0.0407(6) Uani 0.098(5) 2 d S T P D 8
Cl14 Cl 0.718(3) -0.250000 0.0341(7) 0.0365(6) Uani 0.098(5) 2 d S T P D 8
Cl15 Cl 1.062(2) -0.1356(12) 0.0669(5) 0.0377(5) Uani 0.098(5) 1 d . . P D 8

loop_
_atom_site_aniso_label
_atom_site_aniso_U_11
_atom_site_aniso_U_22
_atom_site_aniso_U_33
_atom_site_aniso_U_23
_atom_site_aniso_U_13
_atom_site_aniso_U_12
C1A 0.042(3) 0.032(3) 0.029(3) 0.002(2) 0.000(3) 0.003(2)
C2A 0.057(4) 0.039(3) 0.034(3) -0.002(3) -0.011(3) 0.000(3)
C3A 0.042(4) 0.056(4) 0.058(4) 0.008(3) 0.002(3) -0.009(3)
C4A 0.045(3) 0.047(4) 0.046(4) 0.000(3) 0.004(3) -0.007(3)
C5A 0.035(3) 0.033(3) 0.033(3) -0.001(2) -0.003(2) -0.001(2)
C6A 0.038(3) 0.035(3) 0.032(3) 0.005(2) 0.002(3) 0.005(2)
C7A 0.035(3) 0.039(3) 0.041(3) -0.002(3) 0.003(3) 0.001(2)
C8A 0.064(5) 0.072(5) 0.049(4) -0.001(4) -0.003(4) -0.018(4)
C1B 0.044(3) 0.030(3) 0.035(3) -0.003(2) 0.001(3) 0.005(2)
C2B 0.055(4) 0.042(4) 0.033(3) -0.001(3) 0.011(3) 0.004(3)
C3B 0.039(3) 0.058(5) 0.066(5) -0.012(4) 0.004(3) -0.008(3)
C4B 0.042(3) 0.044(4) 0.058(4) -0.002(3) -0.005(3) -0.001(3)
C5B 0.042(3) 0.035(3) 0.033(3) -0.001(2) 0.005(3) 0.000(2)
C6B 0.041(3) 0.044(3) 0.029(3) 0.001(2) 0.003(3) 0.004(3)
C7B 0.054(4) 0.034(3) 0.046(4) 0.003(3) -0.002(3) -0.009(3)
C8B 0.082(6) 0.067(5) 0.053(5) 0.004(4) 0.011(4) -0.021(4)
N1A 0.038(3) 0.060(3) 0.031(3) 0.006(2) 0.000(2) -0.008(2)
N2A 0.048(3) 0.058(4) 0.038(3) 0.008(3) 0.002(3) -0.002(3)
N3A 0.037(3) 0.041(3) 0.042(3) 0.000(2) 0.003(2) -0.002(2)
N4A 0.036(2) 0.037(3) 0.029(2) 0.000(2) -0.004(2) -0.002(2)
N5A 0.040(3) 0.031(3) 0.027(2) 0.0041(19) -0.001(2) 0.001(2)
N6A 0.045(3) 0.037(3) 0.034(3) -0.001(2) 0.004(2) -0.008(2)
N7A 0.061(4) 0.053(4) 0.042(3) 0.007(3) -0.009(3) -0.009(3)
N1B 0.040(3) 0.069(4) 0.031(3) -0.007(3) 0.000(2) -0.006(3)
N2B 0.054(3) 0.065(4) 0.038(3) -0.009(3) -0.008(3) -0.004(3)
N3B 0.042(3) 0.049(3) 0.046(3) -0.005(3) -0.001(2) -0.007(2)
N4B 0.046(3) 0.034(3) 0.031(3) -0.001(2) 0.004(2) -0.006(2)
N5B 0.044(3) 0.032(3) 0.032(3) -0.003(2) 0.002(2) 0.000(2)
N6B 0.043(3) 0.035(3) 0.036(3) 0.003(2) -0.002(2) -0.007(2)
N7B 0.056(3) 0.056(4) 0.044(3) -0.008(3) 0.011(3) -0.007(3)
Zn1 0.0247(9) 0.0319(5) 0.0330(5) 0.000 0.0001(8) 0.000
Cl1 0.0520(15) 0.0495(14) 0.0378(19) 0.000 0.0152(16) 0.000
Cl2 0.0337(18) 0.0549(15) 0.0379(13) 0.000 -0.0065(12) 0.000
Cl3 0.0332(12) 0.0361(9) 0.0555(11) -0.0094(8) 0.0054(11) -0.0015(10)
Zn1B 0.0247(9) 0.0319(5) 0.0330(5) 0.000 0.0001(8) 0.000
Cl1B 0.0520(15) 0.0495(14) 0.0378(19) 0.000 0.0152(16) 0.000
Cl2B 0.0337(18) 0.0549(15) 0.0379(13) 0.000 -0.0065(12) 0.000
Cl3B 0.0332(12) 0.0361(9) 0.0555(11) -0.0094(8) 0.0054(11) -0.0015(10)
Zn2 0.0276(7) 0.0328(5) 0.0333(5) 0.000 -0.0016(7) 0.000
Cl4 0.0310(11) 0.0417(12) 0.0430(16) 0.000 -0.0004(11) 0.000
Cl5 0.0594(18) 0.0486(14) 0.0328(12) 0.000 0.0075(12) 0.000
Cl6 0.0363(10) 0.0438(9) 0.0318(10) 0.0026(7) -0.0013(8) -0.0109(8)
Zn2B 0.0276(7) 0.0328(5) 0.0333(5) 0.000 -0.0016(7) 0.000
Cl4B 0.0310(11) 0.0417(12) 0.0430(16) 0.000 -0.0004(11) 0.000
Cl5B 0.0594(18) 0.0486(14) 0.0328(12) 0.000 0.0075(12) 0.000
Cl6B 0.0363(10) 0.0438(9) 0.0318(10) 0.0026(7) -0.0013(8) -0.0109(8)
Zn3 0.0274(10) 0.0316(5) 0.0348(6) 0.000 0.0037(7) 0.000
Cl7 0.048(2) 0.0516(15) 0.0389(13) 0.000 -0.0093(14) 0.000
Cl8 0.0406(16) 0.0465(14) 0.053(2) 0.000 0.0137(14) 0.000
Cl9 0.0356(13) 0.0361(8) 0.0326(10) -0.0005(7) 0.0004(9) -0.0049(8)
Zn3B 0.0274(10) 0.0316(5) 0.0348(6) 0.000 0.0037(7) 0.000
Cl7B 0.048(2) 0.0516(15) 0.0389(13) 0.000 -0.0093(14) 0.000
Cl8B 0.0406(16) 0.0465(14) 0.053(2) 0.000 0.0137(14) 0.000
Cl9B 0.0356(13) 0.0361(8) 0.0326(10) -0.0005(7) 0.0004(9) -0.0049(8)
Zn4 0.0265(8) 0.0372(5) 0.0283(7) 0.000 0.0027(6) 0.000
Cl10 0.0380(15) 0.0531(14) 0.0310(12) 0.000 0.0048(11) 0.000
Cl11 0.0305(14) 0.0439(12) 0.0350(16) 0.000 0.0008(10) 0.000
Cl12 0.0342(10) 0.0419(9) 0.0369(11) 0.0068(7) -0.0039(8) -0.0062(7)
Zn4B 0.0265(8) 0.0372(5) 0.0283(7) 0.000 0.0027(6) 0.000
Cl13 0.0380(15) 0.0531(14) 0.0310(12) 0.000 0.0048(11) 0.000
Cl14 0.0305(14) 0.0439(12) 0.0350(16) 0.000 0.0008(10) 0.000
Cl15 0.0342(10) 0.0419(9) 0.0369(11) 0.0068(7) -0.0039(8) -0.0062(7)

loop_
_atom_type_symbol
_atom_type_description
_atom_type_scat_dispersion_real
_atom_type_scat_dispersion_imag
_atom_type_scat_source
C C 0.0033 0.0016 'International Tables Vol C Tables 4.2.6.8 and 6.1.1.4'
H H 0.0000 0.0000 'International Tables Vol C Tables 4.2.6.8 and 6.1.1.4'
N N 0.0061 0.0033 'International Tables Vol C Tables 4.2.6.8 and 6.1.1.4'
Zn Zn 0.2839 1.4301 'International Tables Vol C Tables 4.2.6.8 and 6.1.1.4'
Cl Cl 0.1484 0.1585 'International Tables Vol C Tables 4.2.6.8 and 6.1.1.4'

loop_
_geom_angle_atom_site_label_1
_geom_angle_atom_site_label_2
_geom_angle_atom_site_label_3
_geom_angle
_geom_angle_site_symmetry_1
_geom_angle_site_symmetry_3
_geom_angle_publ_flag
N6A C1A C2A 121.7(6) . . ?
N6A C1A C5A 118.9(5) . . ?
C2A C1A C5A 119.3(5) . . ?
N7A C2A C1A 116.9(6) . . ?
N7A C2A H2A 121.6 . . ?
C1A C2A H2A 121.6 . . ?
N7A C3A C4A 117.1(6) . . ?
N7A C3A H3A 121.5 . . ?
C4A C3A H3A 121.5 . . ?
N6A C4A C3A 124.1(7) . . ?
N6A C4A H4A 117.9 . . ?
C3A C4A H4A 117.9 . . ?
N1A C5A N5A 111.2(5) . . ?
N1A C5A C1A 123.8(5) . . ?
N5A C5A C1A 124.8(5) . . ?
N2A C6A N3A 144.8(6) . . ?
N2A C6A N5A 107.2(5) . . ?
N3A C6A N5A 107.8(5) . . ?
N4A C7A N3A 111.6(5) . . ?
N4A C7A C8A 125.3(6) . . ?
N3A C7A C8A 123.1(6) . . ?
C7A C8A H8A1 109.5 . . ?
C7A C8A H8A2 109.5 . . ?
H8A1 C8A H8A2 109.5 . . ?
C7A C8A H8A3 109.5 . . ?
H8A1 C8A H8A3 109.5 . . ?
H8A2 C8A H8A3 109.5 . . ?
N6B C1B C2B 121.7(6) . . ?
N6B C1B C5B 118.7(5) . . ?
C2B C1B C5B 119.6(6) . . ?
N7B C2B C1B 116.8(6) . . ?
N7B C2B H2B 121.6 . . ?
C1B C2B H2B 121.6 . . ?
N7B C3B C4B 117.3(7) . . ?
N7B C3B H3B 121.4 . . ?
C4B C3B H3B 121.4 . . ?
N6B C4B C3B 123.7(7) . . ?
N6B C4B H4B 118.1 . . ?
C3B C4B H4B 118.1 . . ?
N1B C5B N5B 111.2(5) . . ?
N1B C5B C1B 123.0(5) . . ?
N5B C5B C1B 125.8(5) . . ?
N5B C6B N2B 107.1(5) . . ?
N5B C6B N3B 108.4(5) . . ?
N2B C6B N3B 144.3(6) . . ?
N4B C7B N3B 111.6(6) . . ?
N4B C7B C8B 126.6(6) . . ?
N3B C7B C8B 121.8(6) . . ?
C7B C8B H8B1 109.5 . . ?
C7B C8B H8B2 109.5 . . ?
H8B1 C8B H8B2 109.5 . . ?
C7B C8B H8B3 109.5 . . ?
H8B1 C8B H8B3 109.5 . . ?
H8B2 C8B H8B3 109.5 . . ?
C5A N1A N2A 104.3(5) . . ?
C6A N2A N1A 110.3(5) . . ?
C6A N2A H2A1 124.8 . . ?
N1A N2A H2A1 124.8 . . ?
C6A N3A C7A 105.1(5) . . ?
C6A N3A H3NA 138.6 . . ?
C7A N3A H3NA 115.5 . . ?
C7A N4A N5A 103.3(5) . . ?
C6A N5A N4A 112.1(5) . . ?
C6A N5A C5A 106.9(5) . . ?
N4A N5A C5A 140.8(5) . . ?
C1A N6A C4A 116.7(5) . . ?
C3A N7A C2A 123.4(6) . . ?
C3A N7A H7A 118.3 . . ?
C2A N7A H7A 118.3 . . ?
C5B N1B N2B 103.7(5) . . ?
C6B N2B N1B 110.8(5) . . ?
C6B N2B H2B1 124.6 . . ?
N1B N2B H2B1 124.6 . . ?
C6B N3B C7B 104.8(5) . . ?
C6B N3B H3NB 128.3 . . ?
C7B N3B H3NB 126.3 . . ?
C7B N4B N5B 103.3(5) . . ?
C6B N5B C5B 107.0(5) . . ?
C6B N5B N4B 111.9(5) . . ?
C5B N5B N4B 140.9(5) . . ?
C4B N6B C1B 117.1(6) . . ?
C3B N7B C2B 123.2(6) . . ?
C3B N7B H7B 118.4 . . ?
C2B N7B H7B 118.4 . . ?
Cl3 Zn1 Cl3 118.15(10) . 8 ?
Cl3 Zn1 Cl1 108.89(9) . . ?
Cl3 Zn1 Cl1 108.88(9) 8 . ?
Cl3 Zn1 Cl2 105.76(9) . . ?
Cl3 Zn1 Cl2 105.77(9) 8 . ?
Cl1 Zn1 Cl2 109.05(15) . . ?
Cl3B Zn1B Cl3B 113.1(11) 8 . ?
Cl3B Zn1B Cl2B 106.5(9) 8 . ?
Cl3B Zn1B Cl2B 106.5(9) . . ?
Cl3B Zn1B Cl1B 115.4(8) 8 . ?
Cl3B Zn1B Cl1B 115.4(8) . . ?
Cl2B Zn1B Cl1B 98.1(10) . . ?
Cl4 Zn2 Cl5 108.59(14) . . ?
Cl4 Zn2 Cl6 111.27(7) . . ?
Cl5 Zn2 Cl6 108.49(8) . . ?
Cl6 Zn2 Cl6 108.65(11) 8_565 . ?
Cl4B Zn2B Cl6B 104.3(10) . . ?
Cl4B Zn2B Cl5B 120.7(15) . . ?
Cl6B Zn2B Cl5B 106.8(10) . . ?
Cl6B Zn2B Cl5B 106.8(10) 8_565 . ?
Cl8 Zn3 Cl9 108.81(8) . . ?
Cl9 Zn3 Cl9 111.84(10) 8_565 . ?
Cl8 Zn3 Cl7 113.68(13) . . ?
Cl9 Zn3 Cl7 106.87(8) 8_565 . ?
Cl9 Zn3 Cl7 106.87(8) . . ?
Cl8B Zn3B Cl7B 98.3(14) . . ?
Cl8B Zn3B Cl9B 114.9(8) . . ?
Cl7B Zn3B Cl9B 105.6(8) . . ?
Cl11 Zn4 Cl12 112.04(6) . . ?
Cl12 Zn4 Cl12 115.07(10) 8 . ?
Cl11 Zn4 Cl10 103.88(10) . . ?
Cl12 Zn4 Cl10 106.41(7) 8 . ?
Cl12 Zn4 Cl10 106.41(7) . . ?
Cl15 Zn4B Cl15 109.7(11) . 8 ?
Cl15 Zn4B Cl13 107.2(7) . . ?
Cl15 Zn4B Cl13 107.2(7) 8 . ?
Cl15 Zn4B Cl14 107.9(7) . . ?
Cl15 Zn4B Cl14 107.9(7) 8 . ?
Cl13 Zn4B Cl14 116.9(10) . . ?

loop_
_geom_bond_atom_site_label_1
_geom_bond_atom_site_label_2
_geom_bond_distance
_geom_bond_site_symmetry_2
_geom_bond_publ_flag
C1A N6A 1.333(7) . ?
C1A C2A 1.393(8) . ?
C1A C5A 1.453(8) . ?
C2A N7A 1.329(9) . ?
C2A H2A 0.9300 . ?
C3A N7A 1.320(9) . ?
C3A C4A 1.343(9) . ?
C3A H3A 0.9300 . ?
C4A N6A 1.338(8) . ?
C4A H4A 0.9300 . ?
C5A N1A 1.293(7) . ?
C5A N5A 1.375(7) . ?
C6A N2A 1.320(8) . ?
C6A N3A 1.325(8) . ?
C6A N5A 1.334(7) . ?
C7A N4A 1.308(7) . ?
C7A N3A 1.418(8) . ?
C7A C8A 1.438(9) . ?
C8A H8A1 0.9600 . ?
C8A H8A2 0.9600 . ?
C8A H8A3 0.9600 . ?
C1B N6B 1.333(7) . ?
C1B C2B 1.393(8) . ?
C1B C5B 1.454(8) . ?
C2B N7B 1.329(8) . ?
C2B H2B 0.9300 . ?
C3B N7B 1.320(9) . ?
C3B C4B 1.353(10) . ?
C3B H3B 0.9300 . ?
C4B N6B 1.326(8) . ?
C4B H4B 0.9300 . ?
C5B N1B 1.301(8) . ?
C5B N5B 1.377(7) . ?
C6B N5B 1.323(8) . ?
C6B N2B 1.324(8) . ?
C6B N3B 1.327(8) . ?
C7B N4B 1.311(8) . ?
C7B N3B 1.415(8) . ?
C7B C8B 1.441(9) . ?
C8B H8B1 0.9600 . ?
C8B H8B2 0.9600 . ?
C8B H8B3 0.9600 . ?
N1A N2A 1.400(7) . ?
N2A H2A1 0.8600 . ?
N3A H3NA 0.9454 . ?
N4A N5A 1.373(6) . ?
N7A H7A 0.8600 . ?
N1B N2B 1.391(8) . ?
N2B H2B1 0.8600 . ?
N3B H3NB 0.8986 . ?
N4B N5B 1.377(6) . ?
N7B H7B 0.8600 . ?
Zn1 Cl3 2.273(2) . ?
Zn1 Cl3 2.273(2) 8 ?
Zn1 Cl1 2.274(3) . ?
Zn1 Cl2 2.326(3) . ?
Zn1B Cl3B 2.22(2) 8 ?
Zn1B Cl3B 2.22(2) . ?
Zn1B Cl2B 2.34(3) . ?
Zn1B Cl1B 2.36(3) . ?
Zn2 Cl4 2.236(3) . ?
Zn2 Cl5 2.271(3) . ?
Zn2 Cl6 2.2890(18) 8_565 ?
Zn2 Cl6 2.2890(19) . ?
Zn2B Cl4B 2.18(4) . ?
Zn2B Cl6B 2.27(3) . ?
Zn2B Cl6B 2.27(3) 8_565 ?
Zn2B Cl5B 2.36(4) . ?
Zn3 Cl8 2.278(4) . ?
Zn3 Cl9 2.2878(19) 8_565 ?
Zn3 Cl9 2.2878(19) . ?
Zn3 Cl7 2.298(3) . ?
Zn3B Cl8B 1.90(3) . ?
Zn3B Cl7B 2.20(3) . ?
Zn3B Cl9B 2.29(2) . ?
Zn3B Cl9B 2.29(2) 8_565 ?
Zn4 Cl11 2.223(3) . ?
Zn4 Cl12 2.2726(18) 8 ?
Zn4 Cl12 2.2726(18) . ?
Zn4 Cl10 2.298(3) . ?
Zn4B Cl15 2.273(19) . ?
Zn4B Cl15 2.273(19) 8 ?
Zn4B Cl13 2.36(3) . ?
Zn4B Cl14 2.43(4) . ?

loop_
_geom_torsion_atom_site_label_1
_geom_torsion_atom_site_label_2
_geom_torsion_atom_site_label_3
_geom_torsion_atom_site_label_4
_geom_torsion
_geom_torsion_site_symmetry_1
_geom_torsion_site_symmetry_2
_geom_torsion_site_symmetry_3
_geom_torsion_site_symmetry_4
_geom_torsion_publ_flag
N6A C1A C2A N7A 4.2(9) . . . . ?
C5A C1A C2A N7A -174.8(6) . . . . ?
N7A C3A C4A N6A 1.8(11) . . . . ?
N6A C1A C5A N1A -167.3(6) . . . . ?
C2A C1A C5A N1A 11.6(9) . . . . ?
N6A C1A C5A N5A 8.3(9) . . . . ?
C2A C1A C5A N5A -172.7(6) . . . . ?
N6B C1B C2B N7B -5.0(8) . . . . ?
C5B C1B C2B N7B 173.3(5) . . . . ?
N7B C3B C4B N6B -2.6(11) . . . . ?
N6B C1B C5B N1B 167.9(6) . . . . ?
C2B C1B C5B N1B -10.4(9) . . . . ?
N6B C1B C5B N5B -9.3(9) . . . . ?
C2B C1B C5B N5B 172.4(5) . . . . ?
N5A C5A N1A N2A 1.0(7) . . . . ?
C1A C5A N1A N2A 177.2(5) . . . . ?
N3A C6A N2A N1A 174.0(8) . . . . ?
N5A C6A N2A N1A 0.0(7) . . . . ?
C5A N1A N2A C6A -0.7(7) . . . . ?
N2A C6A N3A C7A -176.0(9) . . . . ?
N5A C6A N3A C7A -2.1(6) . . . . ?
N4A C7A N3A C6A 2.0(7) . . . . ?
C8A C7A N3A C6A -176.0(6) . . . . ?
N3A C7A N4A N5A -1.0(6) . . . . ?
C8A C7A N4A N5A 177.0(6) . . . . ?
N2A C6A N5A N4A 177.9(5) . . . . ?
N3A C6A N5A N4A 1.6(7) . . . . ?
N2A C6A N5A C5A 0.6(6) . . . . ?
N3A C6A N5A C5A -175.8(5) . . . . ?
C7A N4A N5A C6A -0.3(6) . . . . ?
C7A N4A N5A C5A 175.7(7) . . . . ?
N1A C5A N5A C6A -1.0(7) . . . . ?
C1A C5A N5A C6A -177.2(5) . . . . ?
N1A C5A N5A N4A -177.2(6) . . . . ?
C1A C5A N5A N4A 6.7(11) . . . . ?
C2A C1A N6A C4A -1.8(9) . . . . ?
C5A C1A N6A C4A 177.1(6) . . . . ?
C3A C4A N6A C1A -1.2(10) . . . . ?
C4A C3A N7A C2A 0.8(11) . . . . ?
C1A C2A N7A C3A -3.6(10) . . . . ?
N5B C5B N1B N2B -1.3(7) . . . . ?
C1B C5B N1B N2B -178.8(5) . . . . ?
N5B C6B N2B N1B 0.4(7) . . . . ?
N3B C6B N2B N1B -174.1(9) . . . . ?
C5B N1B N2B C6B 0.6(7) . . . . ?
N5B C6B N3B C7B 0.9(7) . . . . ?
N2B C6B N3B C7B 175.3(9) . . . . ?
N4B C7B N3B C6B -0.6(7) . . . . ?
C8B C7B N3B C6B 176.9(7) . . . . ?
N3B C7B N4B N5B 0.1(7) . . . . ?
C8B C7B N4B N5B -177.2(7) . . . . ?
N2B C6B N5B C5B -1.1(7) . . . . ?
N3B C6B N5B C5B 175.5(5) . . . . ?
N2B C6B N5B N4B -177.5(5) . . . . ?
N3B C6B N5B N4B -0.9(7) . . . . ?
N1B C5B N5B C6B 1.6(7) . . . . ?
C1B C5B N5B C6B 179.1(6) . . . . ?
N1B C5B N5B N4B 176.2(7) . . . . ?
C1B C5B N5B N4B -6.4(11) . . . . ?
C7B N4B N5B C6B 0.4(7) . . . . ?
C7B N4B N5B C5B -174.0(7) . . . . ?
C3B C4B N6B C1B 2.2(10) . . . . ?
C2B C1B N6B C4B 1.7(8) . . . . ?
C5B C1B N6B C4B -176.6(6) . . . . ?
C4B C3B N7B C2B -1.1(10) . . . . ?
C1B C2B N7B C3B 4.7(9) . . . . ?
